data_4510446
loop_
_publ_author_name
'Han, Lu-Lu'
'Zhang, Xi-Ying'
'Chen, Jiang-Shan'
'Li, Zhong-Hui'
'Sun, Dao-Feng'
'Wang, Xing-Po'
'Sun, Di'

_publ_section_title
;
 Silver(I)/Bipyrazole/Dicarboxylate Interpenetrated Coordination Networks:
 Spontaneous Chiral Resolution, Modulation of Topologies, Water Clusters,
 and Photoluminescences
;
_journal_issue 5
_journal_name_full 'Crystal Growth &amp; Design'
_journal_page_first 2230
_journal_paper_doi 10.1021/cg401805x
_journal_volume 14
_journal_year 2014
_chemical_formula_sum 'C31 H43 Ag2 N10 O4'
_chemical_formula_weight 835.49
_chemical_name_systematic
; 
 ? 
;
_space_group_IT_number 41
_symmetry_cell_setting orthorhombic
_symmetry_space_group_name_Hall 'A 2 -2ab'
_symmetry_space_group_name_H-M 'A b a 2'
_atom_sites_solution_hydrogens geom
_atom_sites_solution_primary direct
_atom_sites_solution_secondary difmap
_audit_creation_method SHELXL-97
_cell_angle_alpha 90.00
_cell_angle_beta 90.00
_cell_angle_gamma 90.00
_cell_formula_units_Z 8
_cell_length_a 22.712(5)
_cell_length_b 34.599(8)
_cell_length_c 9.858(2)
_cell_measurement_temperature 298(2)
_cell_volume 7747(3)
_computing_structure_refinement 'SHELXL-97 (Sheldrick, 1997)'
_computing_structure_solution 'SHELXS-97 (Sheldrick, 1990)'
_diffrn_ambient_temperature 298(2)
_diffrn_measured_fraction_theta_full 1.000
_diffrn_measured_fraction_theta_max 1.000
_diffrn_radiation_monochromator graphite
_diffrn_radiation_source 'fine-focus sealed tube'
_diffrn_radiation_type MoK\a
_diffrn_radiation_wavelength 0.71073
_diffrn_reflns_av_R_equivalents 0.0986
_diffrn_reflns_av_sigmaI/netI 0.1301
_diffrn_reflns_limit_h_max 27
_diffrn_reflns_limit_h_min -12
_diffrn_reflns_limit_k_max 38
_diffrn_reflns_limit_k_min -40
_diffrn_reflns_limit_l_max 11
_diffrn_reflns_limit_l_min -11
_diffrn_reflns_number 18406
_diffrn_reflns_theta_full 25.00
_diffrn_reflns_theta_max 25.00
_diffrn_reflns_theta_min 1.48
_exptl_absorpt_coefficient_mu 1.056
_exptl_absorpt_correction_T_max 0.9792
_exptl_absorpt_correction_T_min 0.8576
_exptl_crystal_density_diffrn 1.433
_exptl_crystal_density_method 'not measured'
_exptl_crystal_F_000 3400
_exptl_crystal_size_max 0.15
_exptl_crystal_size_mid 0.03
_exptl_crystal_size_min 0.02
_refine_diff_density_max 0.488
_refine_diff_density_min -0.420
_refine_diff_density_rms 0.085
_refine_ls_abs_structure_details 'Flack H D (1983), Acta Cryst. A39, 876-881'
_refine_ls_abs_structure_Flack 0.00(4)
_refine_ls_extinction_method none
_refine_ls_goodness_of_fit_ref 0.969
_refine_ls_hydrogen_treatment mixed
_refine_ls_matrix_type full
_refine_ls_number_parameters 432
_refine_ls_number_reflns 6738
_refine_ls_number_restraints 33
_refine_ls_restrained_S_all 0.980
_refine_ls_R_factor_all 0.1278
_refine_ls_R_factor_gt 0.0540
_refine_ls_shift/su_max 0.001
_refine_ls_shift/su_mean 0.000
_refine_ls_structure_factor_coef Fsqd
_refine_ls_weighting_details 'calc w=1/[\s^2^(Fo^2^)+(0.0359P)^2^+0.0000P] where P=(Fo^2^+2Fc^2^)/3'
_refine_ls_weighting_scheme calc
_refine_ls_wR_factor_gt 0.0945
_refine_ls_wR_factor_ref 0.1204
_reflns_number_gt 3684
_reflns_number_total 6738
_reflns_threshold_expression >2sigma(I)
_cod_data_source_file cg401805x_si_002.cif
_cod_data_source_block 4
_cod_depositor_comments
;
The following automatic conversions were performed:

'_symmetry_cell_setting' value 'Orthorhombic' changed to
'orthorhombic' according to
/usr/data/users/saulius/crontab/automatic-downloads/rss-feeds/ACS/lib/dictionaries/cif_core.dic
dictionary named 'cif_core.dic' version 2.4.2 from 2011-04-26.

Automatic conversion script
Id: cif_fix_values 2281 2013-09-26 08:29:07Z andrius 

 Adding full bibliography for 4510442--4510449.cif.
;
_cod_original_sg_symbol_H-M 'Aba2 '
_cod_database_code 4510446

loop_
_symmetry_equiv_pos_as_xyz
'x, y, z'
'-x, -y, z'
'x+1/2, -y+1/2, z'
'-x+1/2, y+1/2, z'
'x, y+1/2, z+1/2'
'-x, -y+1/2, z+1/2'
'x+1/2, -y+1, z+1/2'
'-x+1/2, y+1, z+1/2'

loop_
_atom_site_label
_atom_site_type_symbol
_atom_site_fract_x
_atom_site_fract_y
_atom_site_fract_z
_atom_site_U_iso_or_equiv
_atom_site_adp_type
_atom_site_occupancy
_atom_site_symmetry_multiplicity
_atom_site_calc_flag
_atom_site_refinement_flags
Ag1 Ag 0.39348(3) 0.37275(2) 0.25995(8) 0.0597(2) Uani 1 1 d .
Ag2 Ag 0.63172(3) 0.34637(2) -0.59043(9) 0.0598(2) Uani 1 1 d .
C1 C 0.3964(5) 0.2722(3) 0.3345(11) 0.079(4) Uani 1 1 d .
H1A H 0.4271 0.2580 0.3794 0.118 Uiso 1 1 calc R
H1B H 0.4133 0.2886 0.2665 0.118 Uiso 1 1 calc R
H1C H 0.3695 0.2544 0.2925 0.118 Uiso 1 1 calc R
C2 C 0.3645(4) 0.2959(2) 0.4343(10) 0.042(3) Uani 1 1 d .
C3 C 0.3400(4) 0.2852(3) 0.5573(9) 0.043(2) Uani 1 1 d .
C4 C 0.3145(4) 0.3179(3) 0.6082(10) 0.049(3) Uani 1 1 d .
C5 C 0.2795(6) 0.3250(3) 0.7339(12) 0.094(4) Uani 1 1 d .
H5A H 0.2394 0.3174 0.7189 0.140 Uiso 1 1 calc R
H5B H 0.2809 0.3520 0.7565 0.140 Uiso 1 1 calc R
H5C H 0.2957 0.3101 0.8071 0.140 Uiso 1 1 calc R
C6 C 0.4111(5) 0.2530(3) 0.8171(11) 0.083(4) Uani 1 1 d .
H6A H 0.3974 0.2550 0.9090 0.124 Uiso 1 1 calc R
H6B H 0.4178 0.2784 0.7813 0.124 Uiso 1 1 calc R
H6C H 0.4472 0.2386 0.8150 0.124 Uiso 1 1 calc R
C7 C 0.3652(4) 0.2326(3) 0.7320(10) 0.046(2) Uani 1 1 d .
C8 C 0.3367(4) 0.2460(3) 0.6166(9) 0.042(2) Uani 1 1 d .
C9 C 0.3023(4) 0.2160(3) 0.5745(10) 0.054(3) Uani 1 1 d .
C10 C 0.2617(6) 0.2122(3) 0.4559(14) 0.130(7) Uani 1 1 d .
H10A H 0.2657 0.1869 0.4172 0.195 Uiso 1 1 calc R
H10B H 0.2715 0.2313 0.3890 0.195 Uiso 1 1 calc R
H10C H 0.2218 0.2160 0.4853 0.195 Uiso 1 1 calc R
C11 C 0.5196(5) 0.3275(3) 0.0717(11) 0.080(4) Uani 1 1 d .
H11A H 0.5350 0.3396 0.1518 0.119 Uiso 1 1 calc R
H11B H 0.5515 0.3200 0.0136 0.119 Uiso 1 1 calc R
H11C H 0.4973 0.3050 0.0967 0.119 Uiso 1 1 calc R
C12 C 0.4817(5) 0.3546(3) 0.0003(10) 0.047(3) Uani 1 1 d .
C13 C 0.4901(4) 0.3731(3) -0.1221(9) 0.051(3) Uani 1 1 d .
C14 C 0.4399(4) 0.3951(3) -0.1439(10) 0.059(3) Uani 1 1 d .
C15 C 0.4235(5) 0.4207(3) -0.2601(12) 0.089(4) Uani 1 1 d .
H15A H 0.3829 0.4282 -0.2518 0.133 Uiso 1 1 calc R
H15B H 0.4290 0.4070 -0.3438 0.133 Uiso 1 1 calc R
H15C H 0.4479 0.4434 -0.2593 0.133 Uiso 1 1 calc R
C16 C 0.4966(5) 0.3424(4) -0.4321(11) 0.098(5) Uani 1 1 d .
H16A H 0.4829 0.3624 -0.4917 0.148 Uiso 1 1 calc R
H16B H 0.4649 0.3340 -0.3752 0.148 Uiso 1 1 calc R
H16C H 0.5109 0.3211 -0.4848 0.148 Uiso 1 1 calc R
C17 C 0.5454(4) 0.3578(3) -0.3458(10) 0.052(3) Uani 1 1 d .
C18 C 0.5428(4) 0.3719(3) -0.2109(8) 0.045(2) Uani 1 1 d .
C19 C 0.5995(4) 0.3828(3) -0.1822(10) 0.048(3) Uani 1 1 d .
C20 C 0.6260(4) 0.4004(4) -0.0597(11) 0.081(4) Uani 1 1 d .
H20A H 0.6680 0.3976 -0.0633 0.122 Uiso 1 1 calc R
H20B H 0.6111 0.3876 0.0197 0.122 Uiso 1 1 calc R
H20C H 0.6160 0.4273 -0.0560 0.122 Uiso 1 1 calc R
C21 C 0.5200(5) 0.4327(3) 0.2315(13) 0.099(5) Uani 1 1 d .
H21A H 0.5114 0.4390 0.1388 0.148 Uiso 1 1 calc R
H21B H 0.5201 0.4051 0.2427 0.148 Uiso 1 1 calc R
H21C H 0.5579 0.4429 0.2553 0.148 Uiso 1 1 calc R
C22 C 0.4738(4) 0.4502(3) 0.3223(11) 0.058(3) Uani 1 1 d .
C23 C 0.4763(4) 0.4857(2) 0.3893(10) 0.045(2) Uani 1 1 d .
C24 C 0.4233(4) 0.4891(2) 0.4564(9) 0.039(2) Uani 1 1 d .
C25 C 0.3990(4) 0.5199(3) 0.5484(12) 0.076(4) Uani 1 1 d .
H25A H 0.3638 0.5106 0.5913 0.114 Uiso 1 1 calc R
H25B H 0.3900 0.5426 0.4963 0.114 Uiso 1 1 calc R
H25C H 0.4277 0.5262 0.6165 0.114 Uiso 1 1 calc R
C26 C 0.7390(6) 0.5750(4) -0.9565(17) 0.094(3) Uani 1 1 d U
C27 C 0.7097(6) 0.5370(3) -0.9368(14) 0.110(3) Uani 1 1 d DU
H27A H 0.7156 0.5211 -1.0167 0.132 Uiso 1 1 calc R
H27B H 0.6677 0.5409 -0.9252 0.132 Uiso 1 1 calc R
C28 C 0.7343(6) 0.5166(3) -0.8145(14) 0.117(3) Uani 1 1 d DU
H28A H 0.7297 0.5325 -0.7340 0.141 Uiso 1 1 calc R
H28B H 0.7758 0.5111 -0.8270 0.141 Uiso 1 1 calc R
C29 C 0.6986(5) 0.4788(3) -0.8013(16) 0.114(3) Uani 1 1 d DU
H29A H 0.6732 0.4798 -0.7223 0.137 Uiso 1 1 calc R
H29B H 0.6744 0.4748 -0.8811 0.137 Uiso 1 1 calc R
C30 C 0.7418(5) 0.4472(3) -0.7874(15) 0.100(3) Uani 1 1 d DU
H30A H 0.7698 0.4545 -0.7177 0.120 Uiso 1 1 calc R
H30B H 0.7633 0.4451 -0.8720 0.120 Uiso 1 1 calc R
C31 C 0.7174(5) 0.4072(3) -0.7520(17) 0.086(3) Uani 1 1 d U
N1 N 0.3571(3) 0.33324(19) 0.4104(10) 0.0466(18) Uani 1 1 d .
N2 N 0.3270(3) 0.3460(2) 0.5196(8) 0.049(2) Uani 1 1 d .
H2 H 0.3169 0.3697 0.5309 0.059 Uiso 1 1 calc R
N3 N 0.3133(4) 0.1860(2) 0.6564(9) 0.056(2) Uani 1 1 d .
H3 H 0.2976 0.1636 0.6472 0.067 Uiso 1 1 calc R
N4 N 0.3513(3) 0.1952(2) 0.7540(9) 0.052(2) Uani 1 1 d .
N5 N 0.4288(4) 0.3636(2) 0.0498(8) 0.053(2) Uani 1 1 d .
N6 N 0.4048(3) 0.3879(3) -0.0406(8) 0.055(2) Uani 1 1 d .
H6 H 0.3703 0.3978 -0.0319 0.066 Uiso 1 1 calc R
N7 N 0.5998(4) 0.3609(2) -0.3936(9) 0.057(2) Uani 1 1 d .
N8 N 0.6322(4) 0.3763(2) -0.2934(8) 0.054(2) Uani 1 1 d .
H8 H 0.6692 0.3812 -0.2995 0.065 Uiso 1 1 calc R
N9 N 0.4221(3) 0.4321(2) 0.3456(9) 0.056(2) Uani 1 1 d .
N10 N 0.3925(3) 0.4563(2) 0.4269(8) 0.0459(19) Uani 1 1 d .
H10 H 0.3577 0.4516 0.4572 0.055 Uiso 1 1 calc R
O1 O 0.6704(3) 0.4041(2) -0.6931(8) 0.081(3) Uani 1 1 d .
O2 O 0.7473(3) 0.37985(18) -0.7964(8) 0.067(2) Uani 1 1 d .
O3 O 0.7051(4) 0.6022(3) -0.9686(11) 0.113(4) Uani 1 1 d .
O4 O 0.7931(3) 0.57795(19) -0.9707(8) 0.063(2) Uani 1 1 d .

loop_
_atom_site_aniso_label
_atom_site_aniso_U_11
_atom_site_aniso_U_22
_atom_site_aniso_U_33
_atom_site_aniso_U_23
_atom_site_aniso_U_13
_atom_site_aniso_U_12
Ag1 0.0645(5) 0.0621(5) 0.0525(4) 0.0105(5) 0.0109(5) -0.0143(5)
Ag2 0.0597(5) 0.0717(5) 0.0480(4) -0.0200(5) 0.0058(5) 0.0056(5)
C1 0.105(9) 0.051(7) 0.081(8) 0.006(6) 0.020(8) 0.008(7)
C2 0.039(5) 0.032(5) 0.054(8) 0.001(5) -0.004(5) 0.001(5)
C3 0.049(6) 0.036(6) 0.045(6) 0.014(5) 0.009(5) 0.000(5)
C4 0.050(7) 0.045(6) 0.052(6) 0.017(5) 0.016(5) -0.013(6)
C5 0.135(11) 0.070(7) 0.075(10) 0.009(7) 0.057(9) 0.007(8)
C6 0.115(10) 0.056(7) 0.077(9) 0.008(6) -0.035(8) -0.006(7)
C7 0.048(6) 0.044(6) 0.045(7) -0.002(5) -0.001(5) 0.002(5)
C8 0.041(6) 0.052(7) 0.034(6) 0.011(5) 0.008(5) -0.005(5)
C9 0.049(6) 0.047(6) 0.065(7) 0.024(6) -0.021(6) -0.005(6)
C10 0.133(12) 0.103(10) 0.153(16) 0.051(9) -0.104(12) -0.070(10)
C11 0.070(8) 0.096(9) 0.073(9) 0.012(8) 0.024(7) 0.030(8)
C12 0.047(7) 0.058(7) 0.036(6) 0.004(5) -0.003(5) 0.005(6)
C13 0.038(6) 0.071(7) 0.044(7) -0.007(6) -0.004(5) -0.002(6)
C14 0.037(7) 0.095(9) 0.044(7) 0.014(6) -0.005(5) 0.006(7)
C15 0.079(8) 0.129(10) 0.057(8) 0.027(8) 0.003(7) 0.019(8)
C16 0.067(8) 0.181(13) 0.048(8) -0.042(9) -0.004(6) -0.039(9)
C17 0.033(6) 0.078(8) 0.046(6) -0.018(6) 0.007(5) -0.011(6)
C18 0.044(6) 0.068(6) 0.024(6) 0.000(5) 0.002(4) 0.009(6)
C19 0.033(6) 0.072(7) 0.038(6) -0.014(5) 0.007(5) 0.009(6)
C20 0.049(7) 0.146(11) 0.050(9) -0.030(7) -0.007(6) 0.003(8)
C21 0.083(9) 0.108(10) 0.105(12) -0.053(9) 0.026(9) -0.037(8)
C22 0.039(6) 0.064(8) 0.070(7) -0.005(6) 0.017(6) -0.016(6)
C23 0.033(5) 0.045(6) 0.055(6) 0.008(6) -0.004(5) -0.006(4)
C24 0.038(5) 0.033(6) 0.045(6) -0.002(4) 0.003(5) -0.011(5)
C25 0.047(7) 0.074(8) 0.108(10) -0.025(7) 0.017(7) -0.015(7)
C26 0.064(7) 0.066(6) 0.154(8) 0.000(6) -0.003(6) -0.017(6)
C27 0.084(6) 0.081(5) 0.164(7) 0.007(6) 0.000(6) -0.013(5)
C28 0.097(6) 0.085(5) 0.169(7) 0.011(5) 0.005(5) -0.018(5)
C29 0.097(6) 0.079(5) 0.167(7) 0.012(5) 0.010(5) -0.023(4)
C30 0.080(6) 0.064(5) 0.156(7) 0.000(5) 0.014(6) -0.022(4)
C31 0.061(6) 0.055(5) 0.140(8) 0.000(6) 0.014(6) -0.022(5)
N1 0.050(5) 0.042(5) 0.048(4) 0.004(5) 0.003(5) -0.006(4)
N2 0.048(5) 0.031(5) 0.068(6) 0.001(4) 0.017(4) 0.005(4)
N3 0.055(6) 0.046(5) 0.066(6) 0.005(5) 0.001(5) -0.021(5)
N4 0.053(5) 0.057(5) 0.046(5) 0.009(5) -0.013(5) -0.011(4)
N5 0.052(6) 0.071(6) 0.034(5) 0.008(4) 0.012(5) 0.010(5)
N6 0.029(5) 0.090(7) 0.045(5) 0.011(5) 0.005(4) 0.022(5)
N7 0.051(6) 0.073(6) 0.048(5) -0.016(5) 0.009(5) -0.017(5)
N8 0.038(5) 0.067(6) 0.058(6) -0.015(4) -0.006(5) -0.002(5)
N9 0.035(5) 0.055(5) 0.078(6) -0.002(5) 0.000(4) -0.004(5)
N10 0.033(4) 0.045(5) 0.059(5) -0.003(4) 0.006(5) -0.002(4)
O1 0.074(5) 0.065(5) 0.105(7) 0.013(4) 0.028(5) 0.000(5)
O2 0.049(4) 0.045(4) 0.106(7) -0.013(4) 0.003(4) -0.002(4)
O3 0.042(5) 0.082(6) 0.216(12) 0.004(7) -0.017(6) 0.008(5)
O4 0.029(4) 0.042(4) 0.119(7) -0.005(4) 0.011(4) 0.003(4)

loop_
_atom_type_symbol
_atom_type_description
_atom_type_scat_dispersion_real
_atom_type_scat_dispersion_imag
_atom_type_scat_source
C C 0.0033 0.0016 'International Tables Vol C Tables 4.2.6.8 and 6.1.1.4'
H H 0.0000 0.0000 'International Tables Vol C Tables 4.2.6.8 and 6.1.1.4'
Ag Ag -0.8971 1.1015 'International Tables Vol C Tables 4.2.6.8 and 6.1.1.4'
N N 0.0061 0.0033 'International Tables Vol C Tables 4.2.6.8 and 6.1.1.4'
O O 0.0106 0.0060 'International Tables Vol C Tables 4.2.6.8 and 6.1.1.4'

loop_
_geom_angle_atom_site_label_1
_geom_angle_atom_site_label_2
_geom_angle_atom_site_label_3
_geom_angle
_geom_angle_site_symmetry_1
_geom_angle_site_symmetry_3
N1 Ag1 N5 132.4(3) . .
N1 Ag1 N9 114.5(3) . .
N5 Ag1 N9 111.2(3) . .
N7 Ag2 N4 150.9(3) . 6_653
N7 Ag2 O1 108.1(3) . .
N4 Ag2 O1 101.0(3) 6_653 .
N1 C2 C3 111.5(9) . .
N1 C2 C1 119.2(9) . .
C3 C2 C1 129.3(9) . .
C4 C3 C2 105.6(8) . .
C4 C3 C8 126.4(8) . .
C2 C3 C8 127.8(9) . .
N2 C4 C3 105.7(8) . .
N2 C4 C5 122.5(9) . .
C3 C4 C5 131.7(9) . .
N4 C7 C8 110.0(9) . .
N4 C7 C6 121.3(9) . .
C8 C7 C6 128.3(9) . .
C9 C8 C7 105.3(8) . .
C9 C8 C3 127.3(9) . .
C7 C8 C3 127.3(9) . .
N3 C9 C8 107.3(8) . .
N3 C9 C10 121.2(10) . .
C8 C9 C10 131.3(9) . .
N5 C12 C13 109.7(9) . .
N5 C12 C11 120.5(9) . .
C13 C12 C11 129.8(10) . .
C12 C13 C14 106.0(9) . .
C12 C13 C18 128.0(10) . .
C14 C13 C18 125.9(9) . .
N6 C14 C13 105.8(9) . .
N6 C14 C15 123.7(9) . .
C13 C14 C15 130.4(10) . .
N7 C17 C18 110.1(9) . .
N7 C17 C16 121.1(9) . .
C18 C17 C16 128.7(9) . .
C19 C18 C17 104.4(8) . .
C19 C18 C13 128.9(8) . .
C17 C18 C13 126.7(9) . .
N8 C19 C18 107.7(8) . .
N8 C19 C20 120.7(8) . .
C18 C19 C20 131.6(9) . .
N9 C22 C23 111.2(9) . .
N9 C22 C21 121.5(10) . .
C23 C22 C21 127.3(9) . .
C24 C23 C22 105.5(8) . .
C24 C23 C23 125.9(9) . 2_665
C22 C23 C23 128.6(9) . 2_665
N10 C24 C23 105.9(8) . .
N10 C24 C25 122.0(8) . .
C23 C24 C25 132.1(8) . .
O3 C26 O4 123.3(12) . .
O3 C26 C27 114.3(12) . .
O4 C26 C27 122.1(13) . .
C26 C27 C28 110.7(11) . .
C27 C28 C29 105.7(11) . .
C30 C29 C28 106.7(9) . .
C29 C30 C31 116.8(10) . .
O1 C31 O2 125.4(10) . .
O1 C31 C30 120.3(11) . .
O2 C31 C30 114.2(11) . .
C2 N1 N2 104.0(8) . .
C2 N1 Ag1 133.2(7) . .
N2 N1 Ag1 122.0(5) . .
C4 N2 N1 113.1(8) . .
N4 N3 C9 111.9(8) . .
N3 N4 C7 105.3(8) . .
N3 N4 Ag2 118.4(6) . 6_656
C7 N4 Ag2 135.9(7) . 6_656
C12 N5 N6 105.6(8) . .
C12 N5 Ag1 133.8(7) . .
N6 N5 Ag1 112.3(6) . .
C14 N6 N5 112.8(8) . .
C17 N7 N8 106.4(8) . .
C17 N7 Ag2 128.4(7) . .
N8 N7 Ag2 125.3(6) . .
N7 N8 C19 111.4(8) . .
N10 N9 C22 104.5(8) . .
N10 N9 Ag1 129.1(6) . .
C22 N9 Ag1 126.4(7) . .
N9 N10 C24 112.9(7) . .
C31 O1 Ag2 126.3(8) . .

loop_
_geom_bond_atom_site_label_1
_geom_bond_atom_site_label_2
_geom_bond_distance
_geom_bond_site_symmetry_2
Ag1 N1 2.180(8) .
Ag1 N5 2.244(8) .
Ag1 N9 2.315(8) .
Ag2 N7 2.132(8) .
Ag2 N4 2.137(8) 6_653
Ag2 O1 2.406(7) .
C1 C2 1.472(13) .
C2 N1 1.323(10) .
C2 C3 1.385(12) .
C3 C4 1.369(12) .
C3 C8 1.480(11) .
C4 N2 1.337(11) .
C4 C5 1.491(13) .
C6 C7 1.513(13) .
C7 N4 1.349(10) .
C7 C8 1.389(12) .
C8 C9 1.362(12) .
C9 N3 1.339(11) .
C9 C10 1.494(14) .
C11 C12 1.454(13) .
C12 N5 1.333(12) .
C12 C13 1.380(12) .
C13 C14 1.390(13) .
C13 C18 1.483(12) .
C14 N6 1.316(11) .
C14 C15 1.495(13) .
C16 C17 1.493(13) .
C17 N7 1.327(11) .
C17 C18 1.418(13) .
C18 C19 1.372(12) .
C19 N8 1.344(11) .
C19 C20 1.480(13) .
C21 C22 1.506(14) .
C22 N9 1.348(11) .
C22 C23 1.397(13) .
C23 C24 1.378(11) .
C23 C23 1.463(16) 2_665
C24 N10 1.365(10) .
C24 C25 1.503(12) .
C26 O3 1.221(14) .
C26 O4 1.241(14) .
C26 C27 1.485(15) .
C27 C28 1.504(9) .
C28 C29 1.546(14) .
C29 C30 1.475(9) .
C30 C31 1.531(13) .
C31 O1 1.219(13) .
C31 O2 1.244(12) .
N1 N2 1.349(10) .
N3 N4 1.332(10) .
N4 Ag2 2.137(8) 6_656
N5 N6 1.342(10) .
N7 N8 1.341(10) .
N9 N10 1.339(10) .
